data_4119118
loop_
_publ_author_name
'Wu, Jessica Y.'
'Stanzl, Benjamin N.'
'Ritter, Tobias'

_publ_section_title
;
 A Strategy for the Synthesis of Well-Defined Iron Catalysts and
 Application to Regioselective Diene Hydrosilylation
;
_journal_coden_ASTM JACSAT
_journal_issue 38
_journal_name_full 'Journal of the American Chemical Society'
_journal_page_first 13214
_journal_page_last 13216
_journal_paper_doi 10.1021/ja106853y
_journal_volume 132
_journal_year 2010
_chemical_formula_moiety 'C41 H49 Fe N5'
_chemical_formula_sum 'C41 H49 Fe N5'
_chemical_formula_weight 667.70
_chemical_name_common
;
Bis((2,6-diisopropylphenyl)iminopyridyl) pyridine iron(II)
;
_space_group_IT_number 2
_symmetry_cell_setting triclinic
_symmetry_space_group_name_Hall '-P 1'
_symmetry_space_group_name_H-M 'P -1'
_atom_sites_solution_hydrogens geom
_atom_sites_solution_primary direct
_atom_sites_solution_secondary difmap
_audit_creation_method SHELXL-97
_cell_angle_alpha 102.702(3)
_cell_angle_beta 100.082(3)
_cell_angle_gamma 99.736(3)
_cell_formula_units_Z 4
_cell_length_a 11.816(2)
_cell_length_b 17.074(3)
_cell_length_c 19.126(3)
_cell_measurement_reflns_used 4492
_cell_measurement_temperature 100(2)
_cell_measurement_theta_max 24.5
_cell_measurement_theta_min 2.24
_cell_volume 3618.4(11)
_computing_cell_refinement 'SAINT 7.46A (Bruker-AXS,2009)'
_computing_data_collection 'APEX2 v2009.3.0 (Bruker-AXS,2009)'
_computing_data_reduction 'SAINT 7.46A (Bruker-AXS,2009)'
_computing_molecular_graphics 'Bruker SHELXTL'
_computing_publication_material 'Bruker SHELXTL'
_computing_structure_refinement 'SHELXL-97 (Sheldrick, 2008)'
_computing_structure_solution 'SHELXS-97 (Sheldrick, 2008)'
_diffrn_ambient_temperature 100(2)
_diffrn_measured_fraction_theta_full 0.984
_diffrn_measured_fraction_theta_max 0.984
_diffrn_measurement_device_type 'CCD area detector'
_diffrn_measurement_method 'phi and omega scans'
_diffrn_radiation_monochromator graphite
_diffrn_radiation_source 'fine-focus sealed tube'
_diffrn_radiation_type MoK\a
_diffrn_radiation_wavelength 0.71073
_diffrn_reflns_av_R_equivalents 0.0705
_diffrn_reflns_av_sigmaI/netI 0.0962
_diffrn_reflns_limit_h_max 14
_diffrn_reflns_limit_h_min -15
_diffrn_reflns_limit_k_max 22
_diffrn_reflns_limit_k_min -22
_diffrn_reflns_limit_l_max 24
_diffrn_reflns_limit_l_min -24
_diffrn_reflns_number 42474
_diffrn_reflns_theta_full 27.56
_diffrn_reflns_theta_max 27.56
_diffrn_reflns_theta_min 1.45
_exptl_absorpt_coefficient_mu 0.452
_exptl_absorpt_correction_T_max 0.9777
_exptl_absorpt_correction_T_min 0.8398
_exptl_absorpt_correction_type multi-scan
_exptl_absorpt_process_details SADABS(Sheldrick,2009)
_exptl_crystal_colour brown
_exptl_crystal_density_diffrn 1.226
_exptl_crystal_density_method 'not measured'
_exptl_crystal_description prism
_exptl_crystal_F_000 1424
_exptl_crystal_size_max 0.40
_exptl_crystal_size_mid 0.20
_exptl_crystal_size_min 0.05
_refine_diff_density_max 0.767
_refine_diff_density_min -0.433
_refine_diff_density_rms 0.080
_refine_ls_extinction_method none
_refine_ls_goodness_of_fit_ref 0.975
_refine_ls_hydrogen_treatment constr
_refine_ls_matrix_type full
_refine_ls_number_parameters 863
_refine_ls_number_reflns 16469
_refine_ls_number_restraints 0
_refine_ls_restrained_S_all 0.975
_refine_ls_R_factor_all 0.1065
_refine_ls_R_factor_gt 0.0561
_refine_ls_shift/su_max 0.001
_refine_ls_shift/su_mean 0.000
_refine_ls_structure_factor_coef Fsqd
_refine_ls_weighting_details 'calc w=1/[\s^2^(Fo^2^)+(0.0665P)^2^+0.0000P] where P=(Fo^2^+2Fc^2^)/3'
_refine_ls_weighting_scheme calc
_refine_ls_wR_factor_gt 0.1221
_refine_ls_wR_factor_ref 0.1462
_reflns_number_gt 10147
_reflns_number_total 16469
_reflns_threshold_expression >2sigma(I)
_cod_duplicate_entry 4103138
_cod_data_source_file ja106853ysup2.cif
_cod_data_source_block CCDC_785552
_cod_depositor_comments
;
The following automatic conversions were performed:

'_symmetry_cell_setting' value 'Triclinic' changed to 'triclinic'
according to /home/saulius/struct/CIF-dictionaries/cif_core.dic
dictionary named 'cif_core.dic' version 2.4.2 from 2011-04-26.

Automatic conversion script
Id: cif_fix_values 1891 2012-01-12 08:04:46Z andrius 

 Updated bibliographic information.

 Antanas Vaitkus,
 2019-10-09

 Marked entry as a duplicated of entry 4103138.

 Antanas Vaitkus,
 2019-10-09
;
_cod_original_cell_volume 3618.6(11)
_cod_original_sg_symbol_H-M P-1
_cod_database_code 4119118

loop_
_symmetry_equiv_pos_as_xyz
'x, y, z'
'-x, -y, -z'

loop_
_atom_site_label
_atom_site_type_symbol
_atom_site_fract_x
_atom_site_fract_y
_atom_site_fract_z
_atom_site_U_iso_or_equiv
_atom_site_adp_type
_atom_site_occupancy
_atom_site_symmetry_multiplicity
_atom_site_calc_flag
_atom_site_refinement_flags
Fe1 Fe 1.15636(4) 0.78410(2) 0.42904(2) 0.02110(11) Uani 1 1 d .
Fe2 Fe 0.66504(3) 0.71545(2) -0.09747(2) 0.01806(11) Uani 1 1 d .
N1 N 1.1933(2) 0.85255(13) 0.53030(13) 0.0217(5) Uani 1 1 d .
N8 N 1.2837(2) 0.86487(14) 0.42314(13) 0.0237(5) Uani 1 1 d .
N21 N 1.1357(2) 0.71137(14) 0.33058(13) 0.0231(5) Uani 1 1 d .
N28 N 1.1281(2) 0.68091(13) 0.45225(13) 0.0220(5) Uani 1 1 d .
N41 N 1.0039(2) 0.81536(14) 0.40169(13) 0.0235(5) Uani 1 1 d .
N51 N 0.7609(2) 0.64786(13) -0.05449(12) 0.0189(5) Uani 1 1 d .
N58 N 0.5435(2) 0.63940(13) -0.07877(13) 0.0196(5) Uani 1 1 d .
N71 N 0.5664(2) 0.78901(13) -0.12749(13) 0.0201(5) Uani 1 1 d .
N78 N 0.7717(2) 0.81849(13) -0.05120(13) 0.0196(5) Uani 1 1 d .
N91 N 0.6850(2) 0.67093(13) -0.19859(13) 0.0222(5) Uani 1 1 d .
C2 C 1.1361(3) 0.84696(17) 0.58550(17) 0.0271(7) Uani 1 1 d .
H2 H 1.0655 0.8062 0.5749 0.033 Uiso 1 1 calc R
C3 C 1.1743(3) 0.89658(18) 0.65522(17) 0.0314(7) Uani 1 1 d .
H3 H 1.1310 0.8898 0.6917 0.038 Uiso 1 1 calc R
C4 C 1.2778(3) 0.95761(18) 0.67264(17) 0.0302(7) Uani 1 1 d .
H4 H 1.3074 0.9912 0.7214 0.036 Uiso 1 1 calc R
C5 C 1.3352(3) 0.96784(18) 0.61837(17) 0.0294(7) Uani 1 1 d .
H5 H 1.4045 1.0096 0.6287 0.035 Uiso 1 1 calc R
C6 C 1.2913(3) 0.91621(16) 0.54684(16) 0.0231(6) Uani 1 1 d .
C7 C 1.3383(3) 0.92188(17) 0.48618(16) 0.0251(7) Uani 1 1 d .
H7 H 1.4048 0.9633 0.4889 0.030 Uiso 1 1 calc R
C9 C 1.3336(3) 0.87395(18) 0.36111(16) 0.0269(7) Uani 1 1 d .
C10 C 1.4043(3) 0.82044(19) 0.33624(17) 0.0301(7) Uani 1 1 d .
C11 C 1.4482(3) 0.8293(2) 0.27503(18) 0.0349(8) Uani 1 1 d .
H11 H 1.4957 0.7934 0.2569 0.042 Uiso 1 1 calc R
C12 C 1.4243(3) 0.8890(2) 0.24013(18) 0.0388(9) Uani 1 1 d .
H12 H 1.4561 0.8942 0.1986 0.047 Uiso 1 1 calc R
C13 C 1.3550(3) 0.9411(2) 0.26471(18) 0.0387(9) Uani 1 1 d .
H13 H 1.3392 0.9819 0.2399 0.046 Uiso 1 1 calc R
C14 C 1.3071(3) 0.93503(18) 0.32591(17) 0.0294(7) Uani 1 1 d .
C15 C 1.2286(3) 0.99201(18) 0.35091(18) 0.0333(8) Uani 1 1 d .
H15 H 1.2106 0.9818 0.3977 0.040 Uiso 1 1 calc R
C16 C 1.2895(4) 1.0823(2) 0.3673(2) 0.0604(12) Uani 1 1 d .
H16A H 1.3671 1.0920 0.3999 0.091 Uiso 1 1 calc R
H16C H 1.2416 1.1168 0.3912 0.091 Uiso 1 1 calc R
H16B H 1.2989 1.0962 0.3212 0.091 Uiso 1 1 calc R
C17 C 1.1111(3) 0.9747(2) 0.2954(2) 0.0474(10) Uani 1 1 d .
H17A H 1.1257 0.9855 0.2491 0.071 Uiso 1 1 calc R
H17B H 1.0612 1.0104 0.3150 0.071 Uiso 1 1 calc R
H17C H 1.0713 0.9170 0.2864 0.071 Uiso 1 1 calc R
C18 C 1.4326(3) 0.75643(18) 0.37653(18) 0.0312(7) Uani 1 1 d .
H17 H 1.3637 0.7398 0.3980 0.037 Uiso 1 1 calc R
C19 C 1.5392(3) 0.7940(2) 0.4404(2) 0.0426(9) Uani 1 1 d .
H19B H 1.6086 0.8108 0.4213 0.064 Uiso 1 1 calc R
H19C H 1.5535 0.7531 0.4679 0.064 Uiso 1 1 calc R
H19A H 1.5240 0.8421 0.4731 0.064 Uiso 1 1 calc R
C20 C 1.4511(3) 0.6789(2) 0.3270(2) 0.0470(10) Uani 1 1 d .
H20A H 1.3826 0.6564 0.2859 0.071 Uiso 1 1 calc R
H20C H 1.4610 0.6382 0.3552 0.071 Uiso 1 1 calc R
H20B H 1.5218 0.6924 0.3080 0.071 Uiso 1 1 calc R
C22 C 1.1321(3) 0.73072(18) 0.26534(16) 0.0262(7) Uani 1 1 d .
H22 H 1.1424 0.7871 0.2654 0.031 Uiso 1 1 calc R
C23 C 1.1146(3) 0.67431(18) 0.19965(17) 0.0293(7) Uani 1 1 d .
H23 H 1.1153 0.6916 0.1558 0.035 Uiso 1 1 calc R
C24 C 1.0954(3) 0.59036(19) 0.19766(17) 0.0312(7) Uani 1 1 d .
H24 H 1.0843 0.5500 0.1526 0.037 Uiso 1 1 calc R
C25 C 1.0930(3) 0.56782(18) 0.26134(17) 0.0282(7) Uani 1 1 d .
H25 H 1.0784 0.5112 0.2609 0.034 Uiso 1 1 calc R
C26 C 1.1122(2) 0.62835(17) 0.32799(17) 0.0252(7) Uani 1 1 d .
C27 C 1.1095(2) 0.61371(17) 0.39644(16) 0.0238(6) Uani 1 1 d .
H27 H 1.0954 0.5597 0.4032 0.029 Uiso 1 1 calc R
C29 C 1.1243(3) 0.66658(16) 0.52284(16) 0.0226(6) Uani 1 1 d .
C30 C 1.2289(3) 0.67916(16) 0.57504(17) 0.0260(7) Uani 1 1 d .
C31 C 1.2222(3) 0.66867(18) 0.64408(17) 0.0303(7) Uani 1 1 d .
H31 H 1.2928 0.6766 0.6798 0.036 Uiso 1 1 calc R
C32 C 1.1154(3) 0.64698(17) 0.66228(17) 0.0308(7) Uani 1 1 d .
H32 H 1.1127 0.6403 0.7100 0.037 Uiso 1 1 calc R
C33 C 1.0127(3) 0.63514(17) 0.61080(17) 0.0297(7) Uani 1 1 d .
H33 H 0.9392 0.6205 0.6235 0.036 Uiso 1 1 calc R
C34 C 1.0145(3) 0.64428(16) 0.54011(16) 0.0244(7) Uani 1 1 d .
C35 C 0.8991(3) 0.63194(18) 0.48540(17) 0.0279(7) Uani 1 1 d .
H35 H 0.9185 0.6383 0.4378 0.033 Uiso 1 1 calc R
C36 C 0.8277(3) 0.69608(19) 0.50941(19) 0.0370(8) Uani 1 1 d .
H36B H 0.8147 0.6954 0.5585 0.056 Uiso 1 1 calc R
H36A H 0.7516 0.6831 0.4745 0.056 Uiso 1 1 calc R
H36C H 0.8711 0.7508 0.5106 0.056 Uiso 1 1 calc R
C37 C 0.8262(3) 0.54540(19) 0.47157(19) 0.0359(8) Uani 1 1 d .
H37A H 0.8693 0.5054 0.4503 0.054 Uiso 1 1 calc R
H37C H 0.7511 0.5393 0.4374 0.054 Uiso 1 1 calc R
H37B H 0.8112 0.5358 0.5181 0.054 Uiso 1 1 calc R
C38 C 1.3480(3) 0.70269(18) 0.55651(17) 0.0294(7) Uani 1 1 d .
H38 H 1.3353 0.7293 0.5150 0.035 Uiso 1 1 calc R
C39 C 1.4376(3) 0.76476(19) 0.61964(19) 0.0363(8) Uani 1 1 d .
H39B H 1.4043 0.8123 0.6369 0.054 Uiso 1 1 calc R
H39A H 1.5089 0.7828 0.6027 0.054 Uiso 1 1 calc R
H39C H 1.4575 0.7392 0.6600 0.054 Uiso 1 1 calc R
C40 C 1.3960(3) 0.6265(2) 0.5294(2) 0.0408(9) Uani 1 1 d .
H40C H 1.4724 0.6432 0.5177 0.061 Uiso 1 1 calc R
H40B H 1.3408 0.5903 0.4853 0.061 Uiso 1 1 calc R
H40A H 1.4054 0.5970 0.5679 0.061 Uiso 1 1 calc R
C42 C 0.9892(3) 0.89255(18) 0.42542(17) 0.0284(7) Uani 1 1 d .
H42 H 1.0531 0.9320 0.4588 0.034 Uiso 1 1 calc R
C43 C 0.8869(3) 0.91719(19) 0.40395(17) 0.0319(8) Uani 1 1 d .
H43 H 0.8814 0.9727 0.4213 0.038 Uiso 1 1 calc R
C44 C 0.7920(3) 0.86029(19) 0.35680(18) 0.0322(7) Uani 1 1 d .
H44 H 0.7203 0.8757 0.3407 0.039 Uiso 1 1 calc R
C45 C 0.8044(3) 0.78051(18) 0.33376(17) 0.0270(7) Uani 1 1 d .
H45 H 0.7399 0.7395 0.3026 0.032 Uiso 1 1 calc R
C46 C 0.9097(3) 0.76046(17) 0.35592(16) 0.0242(6) Uani 1 1 d .
H46 H 0.9171 0.7054 0.3383 0.029 Uiso 1 1 calc R
C52 C 0.8786(2) 0.65270(16) -0.04559(16) 0.0219(6) Uani 1 1 d .
H52 H 0.9226 0.6920 -0.0644 0.026 Uiso 1 1 calc R
C53 C 0.9377(3) 0.60441(16) -0.01120(16) 0.0246(7) Uani 1 1 d .
H53 H 1.0208 0.6123 -0.0043 0.030 Uiso 1 1 calc R
C54 C 0.8742(3) 0.54312(17) 0.01378(16) 0.0244(7) Uani 1 1 d .
H54 H 0.9138 0.5096 0.0385 0.029 Uiso 1 1 calc R
C55 C 0.7551(3) 0.53255(16) 0.00200(16) 0.0240(7) Uani 1 1 d .
H55 H 0.7102 0.4902 0.0170 0.029 Uiso 1 1 calc R
C56 C 0.6985(2) 0.58496(15) -0.03269(15) 0.0190(6) Uani 1 1 d .
C57 C 0.5782(3) 0.58219(16) -0.04680(15) 0.0219(6) Uani 1 1 d .
H56 H 0.5239 0.5424 -0.0346 0.026 Uiso 1 1 calc R
C59 C 0.4185(2) 0.63422(15) -0.09248(15) 0.0190(6) Uani 1 1 d .
C60 C 0.3734(2) 0.69115(16) -0.04637(16) 0.0220(6) Uani 1 1 d .
C61 C 0.2525(3) 0.68537(17) -0.06071(17) 0.0256(7) Uani 1 1 d .
H61 H 0.2202 0.7232 -0.0301 0.031 Uiso 1 1 calc R
C62 C 0.1782(3) 0.62504(17) -0.11921(17) 0.0267(7) Uani 1 1 d .
H62 H 0.0957 0.6220 -0.1286 0.032 Uiso 1 1 calc R
C63 C 0.2240(2) 0.56973(17) -0.16348(17) 0.0243(7) Uani 1 1 d .
H63 H 0.1723 0.5284 -0.2032 0.029 Uiso 1 1 calc R
C64 C 0.3442(2) 0.57275(16) -0.15158(16) 0.0214(6) Uani 1 1 d .
C65 C 0.4543(3) 0.75416(17) 0.01927(17) 0.0267(7) Uani 1 1 d .
H65 H 0.5357 0.7601 0.0100 0.032 Uiso 1 1 calc R
C66 C 0.4248(3) 0.83906(17) 0.03030(18) 0.0307(7) Uani 1 1 d .
H66A H 0.4187 0.8555 -0.0159 0.046 Uiso 1 1 calc R
H66B H 0.4872 0.8790 0.0683 0.046 Uiso 1 1 calc R
H66C H 0.3497 0.8372 0.0456 0.046 Uiso 1 1 calc R
C67 C 0.4560(3) 0.7226(2) 0.08774(18) 0.0389(8) Uani 1 1 d .
H67B H 0.3780 0.7176 0.0994 0.058 Uiso 1 1 calc R
H67C H 0.5144 0.7613 0.1290 0.058 Uiso 1 1 calc R
H2AA H 0.4769 0.6687 0.0790 0.058 Uiso 1 1 calc R
C68 C 0.3919(3) 0.50940(17) -0.20042(16) 0.0244(7) Uani 1 1 d .
H68 H 0.4797 0.5246 -0.1852 0.029 Uiso 1 1 calc R
C69 C 0.3578(3) 0.5080(2) -0.28074(18) 0.0431(9) Uani 1 1 d .
H69C H 0.2719 0.4931 -0.2972 0.065 Uiso 1 1 calc R
H69B H 0.3923 0.4674 -0.3098 0.065 Uiso 1 1 calc R
H69A H 0.3872 0.5625 -0.2873 0.065 Uiso 1 1 calc R
C70 C 0.3516(3) 0.42414(18) -0.1884(2) 0.0381(8) Uani 1 1 d .
H70B H 0.2659 0.4065 -0.2052 0.057 Uiso 1 1 calc R
H70A H 0.3741 0.4267 -0.1360 0.057 Uiso 1 1 calc R
H70C H 0.3892 0.3848 -0.2163 0.057 Uiso 1 1 calc R
C72 C 0.4576(2) 0.77043(17) -0.17168(16) 0.0227(6) Uani 1 1 d .
H72 H 0.4216 0.7140 -0.1929 0.027 Uiso 1 1 calc R
C73 C 0.3962(3) 0.82745(18) -0.18779(17) 0.0290(7) Uani 1 1 d .
H73 H 0.3194 0.8106 -0.2184 0.035 Uiso 1 1 calc R
C74 C 0.4482(3) 0.91152(18) -0.15842(18) 0.0318(8) Uani 1 1 d .
H74 H 0.4068 0.9524 -0.1682 0.038 Uiso 1 1 calc R
C75 C 0.5592(3) 0.93286(18) -0.11570(17) 0.0301(7) Uani 1 1 d .
H75 H 0.5964 0.9893 -0.0959 0.036 Uiso 1 1 calc R
C76 C 0.6190(3) 0.87187(16) -0.10066(16) 0.0234(6) Uani 1 1 d .
C77 C 0.7319(3) 0.88599(16) -0.05891(16) 0.0231(6) Uani 1 1 d .
H77 H 0.7784 0.9399 -0.0371 0.028 Uiso 1 1 calc R
C79 C 0.8890(2) 0.83494(15) -0.00741(16) 0.0213(6) Uani 1 1 d .
C80 C 0.9048(3) 0.82826(16) 0.06505(16) 0.0219(6) Uani 1 1 d .
C81 C 1.0191(3) 0.84208(17) 0.10533(17) 0.0261(7) Uani 1 1 d .
H81 H 1.0318 0.8380 0.1547 0.031 Uiso 1 1 calc R
C82 C 1.1150(3) 0.86164(18) 0.07542(18) 0.0301(7) Uani 1 1 d .
H82 H 1.1926 0.8708 0.1040 0.036 Uiso 1 1 calc R
C83 C 1.0977(3) 0.86773(17) 0.00419(17) 0.0275(7) Uani 1 1 d .
H83 H 1.1640 0.8817 -0.0160 0.033 Uiso 1 1 calc R
C84 C 0.9849(3) 0.85385(16) -0.03929(16) 0.0225(6) Uani 1 1 d .
C85 C 0.9692(3) 0.85764(17) -0.11887(17) 0.0259(7) Uani 1 1 d .
H85 H 0.8830 0.8493 -0.1396 0.031 Uiso 1 1 calc R
C86 C 1.0147(3) 0.7905(2) -0.16568(19) 0.0409(9) Uani 1 1 d .
H86A H 1.0990 0.7967 -0.1461 0.061 Uiso 1 1 calc R
H86B H 1.0021 0.7953 -0.2165 0.061 Uiso 1 1 calc R
H86C H 0.9722 0.7365 -0.1646 0.061 Uiso 1 1 calc R
C87 C 1.0291(3) 0.94204(19) -0.1245(2) 0.0444(9) Uani 1 1 d .
H87C H 0.9962 0.9847 -0.0969 0.067 Uiso 1 1 calc R
H87A H 1.0158 0.9435 -0.1762 0.067 Uiso 1 1 calc R
H87B H 1.1139 0.9520 -0.1041 0.067 Uiso 1 1 calc R
C88 C 0.8013(3) 0.80733(17) 0.09922(17) 0.0260(7) Uani 1 1 d .
H88 H 0.7308 0.7817 0.0581 0.031 Uiso 1 1 calc R
C89 C 0.8165(3) 0.74532(18) 0.14429(18) 0.0328(8) Uani 1 1 d .
H89C H 0.8340 0.6965 0.1141 0.049 Uiso 1 1 calc R
H89A H 0.7437 0.7295 0.1605 0.049 Uiso 1 1 calc R
H89B H 0.8814 0.7699 0.1873 0.049 Uiso 1 1 calc R
C90 C 0.7751(3) 0.88406(19) 0.1454(2) 0.0393(9) Uani 1 1 d .
H90C H 0.8444 0.9127 0.1846 0.059 Uiso 1 1 calc R
H90B H 0.7083 0.8683 0.1672 0.059 Uiso 1 1 calc R
H90A H 0.7557 0.9206 0.1143 0.059 Uiso 1 1 calc R
C92 C 0.6890(2) 0.59140(17) -0.22319(16) 0.0240(7) Uani 1 1 d .
H92 H 0.6894 0.5578 -0.1897 0.029 Uiso 1 1 calc R
C93 C 0.6925(3) 0.55660(19) -0.29488(17) 0.0299(7) Uani 1 1 d .
H93 H 0.6944 0.5001 -0.3103 0.036 Uiso 1 1 calc R
C94 C 0.6932(3) 0.6052(2) -0.34405(18) 0.0345(8) Uani 1 1 d .
H94 H 0.6940 0.5826 -0.3940 0.041 Uiso 1 1 calc R
C95 C 0.6927(3) 0.6873(2) -0.31863(18) 0.0322(7) Uani 1 1 d .
H95 H 0.6954 0.7225 -0.3508 0.039 Uiso 1 1 calc R
C96 C 0.6882(3) 0.71770(18) -0.24714(17) 0.0256(7) Uani 1 1 d .
H96 H 0.6873 0.7743 -0.2308 0.031 Uiso 1 1 calc R

loop_
_atom_site_aniso_label
_atom_site_aniso_U_11
_atom_site_aniso_U_22
_atom_site_aniso_U_33
_atom_site_aniso_U_23
_atom_site_aniso_U_13
_atom_site_aniso_U_12
Fe1 0.0229(2) 0.0215(2) 0.0190(2) 0.00532(17) 0.00386(18) 0.00550(16)
Fe2 0.0200(2) 0.01712(19) 0.0189(2) 0.00655(16) 0.00520(17) 0.00550(15)
N1 0.0238(13) 0.0220(12) 0.0202(13) 0.0065(10) 0.0030(11) 0.0076(10)
N8 0.0239(13) 0.0243(12) 0.0204(14) 0.0036(10) 0.0026(11) 0.0039(10)
N21 0.0199(13) 0.0268(12) 0.0239(14) 0.0084(10) 0.0055(11) 0.0056(10)
N28 0.0224(13) 0.0238(12) 0.0214(14) 0.0080(10) 0.0043(11) 0.0070(10)
N41 0.0270(14) 0.0253(12) 0.0193(13) 0.0061(10) 0.0061(11) 0.0072(10)
N51 0.0227(13) 0.0174(11) 0.0184(13) 0.0049(9) 0.0071(10) 0.0062(9)
N58 0.0203(12) 0.0197(11) 0.0204(13) 0.0064(10) 0.0044(10) 0.0070(9)
N71 0.0217(13) 0.0205(11) 0.0192(13) 0.0072(10) 0.0037(10) 0.0052(9)
N78 0.0217(13) 0.0191(11) 0.0205(13) 0.0066(10) 0.0064(10) 0.0070(9)
N91 0.0214(13) 0.0239(12) 0.0227(14) 0.0066(10) 0.0059(11) 0.0070(10)
C2 0.0336(18) 0.0242(15) 0.0278(18) 0.0084(13) 0.0120(14) 0.0103(13)
C3 0.049(2) 0.0291(16) 0.0225(17) 0.0079(13) 0.0127(15) 0.0172(15)
C4 0.041(2) 0.0297(16) 0.0187(17) 0.0037(13) -0.0001(15) 0.0141(14)
C5 0.0294(17) 0.0269(15) 0.0283(18) 0.0036(13) -0.0012(14) 0.0089(13)
C6 0.0226(15) 0.0235(14) 0.0234(17) 0.0059(12) 0.0025(13) 0.0082(12)
C7 0.0229(16) 0.0252(15) 0.0249(17) 0.0054(12) 0.0030(13) 0.0024(12)
C9 0.0256(16) 0.0293(15) 0.0210(17) 0.0053(13) 0.0032(13) -0.0032(13)
C10 0.0272(17) 0.0341(17) 0.0248(18) 0.0033(13) 0.0070(14) -0.0008(13)
C11 0.0297(18) 0.0441(19) 0.0265(19) 0.0017(15) 0.0093(15) 0.0023(15)
C12 0.040(2) 0.051(2) 0.0202(18) 0.0069(16) 0.0115(16) -0.0035(17)
C13 0.050(2) 0.0400(19) 0.0209(18) 0.0098(15) 0.0048(16) -0.0041(16)
C14 0.0330(18) 0.0283(15) 0.0205(17) 0.0046(13) 0.0005(14) -0.0029(13)
C15 0.047(2) 0.0292(16) 0.0246(18) 0.0099(13) 0.0063(16) 0.0082(15)
C16 0.084(3) 0.034(2) 0.058(3) 0.0100(18) 0.013(2) 0.002(2)
C17 0.057(3) 0.044(2) 0.040(2) 0.0103(17) 0.0038(19) 0.0182(18)
C18 0.0278(17) 0.0363(17) 0.0317(19) 0.0073(14) 0.0115(15) 0.0094(14)
C19 0.036(2) 0.052(2) 0.043(2) 0.0163(18) 0.0098(17) 0.0125(17)
C20 0.047(2) 0.045(2) 0.051(2) 0.0061(18) 0.0166(19) 0.0167(17)
C22 0.0265(16) 0.0283(15) 0.0225(17) 0.0064(13) 0.0014(13) 0.0070(13)
C23 0.0334(18) 0.0349(17) 0.0188(17) 0.0066(13) 0.0027(14) 0.0084(14)
C24 0.0345(19) 0.0352(17) 0.0198(17) -0.0006(13) 0.0026(14) 0.0103(14)
C25 0.0268(17) 0.0267(15) 0.0274(18) 0.0011(13) 0.0038(14) 0.0058(13)
C26 0.0206(15) 0.0261(15) 0.0270(17) 0.0046(13) 0.0012(13) 0.0074(12)
C27 0.0255(16) 0.0205(14) 0.0255(17) 0.0058(12) 0.0050(13) 0.0061(12)
C29 0.0289(17) 0.0198(13) 0.0223(16) 0.0080(12) 0.0078(13) 0.0082(12)
C30 0.0302(17) 0.0218(14) 0.0272(18) 0.0081(12) 0.0046(14) 0.0081(12)
C31 0.0347(19) 0.0300(16) 0.0252(18) 0.0099(13) 0.0012(15) 0.0059(14)
C32 0.042(2) 0.0294(16) 0.0217(17) 0.0087(13) 0.0076(15) 0.0070(14)
C33 0.0355(19) 0.0282(16) 0.0303(19) 0.0118(13) 0.0131(15) 0.0087(13)
C34 0.0300(17) 0.0210(14) 0.0236(17) 0.0066(12) 0.0069(14) 0.0076(12)
C35 0.0280(17) 0.0328(16) 0.0269(18) 0.0133(13) 0.0085(14) 0.0077(13)
C36 0.0366(19) 0.0386(18) 0.042(2) 0.0168(16) 0.0116(17) 0.0122(15)
C37 0.038(2) 0.0361(17) 0.032(2) 0.0079(15) 0.0049(16) 0.0071(15)
C38 0.0296(17) 0.0325(16) 0.0286(18) 0.0129(14) 0.0049(14) 0.0088(13)
C39 0.0258(17) 0.0407(18) 0.040(2) 0.0116(16) -0.0005(15) 0.0055(14)
C40 0.0319(19) 0.0399(19) 0.055(2) 0.0124(17) 0.0194(17) 0.0085(15)
C42 0.0327(18) 0.0287(16) 0.0218(17) 0.0057(13) 0.0011(14) 0.0071(13)
C43 0.0353(19) 0.0287(16) 0.0314(19) 0.0038(14) 0.0047(15) 0.0144(14)
C44 0.0315(18) 0.0393(18) 0.0315(19) 0.0118(15) 0.0096(15) 0.0172(15)
C45 0.0236(16) 0.0327(16) 0.0243(17) 0.0068(13) 0.0049(13) 0.0064(13)
C46 0.0267(16) 0.0238(14) 0.0227(16) 0.0051(12) 0.0078(13) 0.0066(12)
C52 0.0219(15) 0.0199(13) 0.0259(17) 0.0059(12) 0.0095(13) 0.0054(11)
C53 0.0226(15) 0.0224(14) 0.0301(18) 0.0061(13) 0.0068(13) 0.0081(12)
C54 0.0265(16) 0.0252(14) 0.0256(17) 0.0089(12) 0.0059(13) 0.0137(12)
C55 0.0273(16) 0.0221(14) 0.0257(17) 0.0114(12) 0.0070(13) 0.0056(12)
C56 0.0228(15) 0.0184(13) 0.0185(15) 0.0056(11) 0.0076(12) 0.0072(11)
C57 0.0258(16) 0.0208(13) 0.0223(16) 0.0102(12) 0.0074(13) 0.0051(12)
C59 0.0206(15) 0.0193(13) 0.0225(16) 0.0111(11) 0.0084(12) 0.0077(11)
C60 0.0238(15) 0.0223(14) 0.0216(16) 0.0086(12) 0.0059(13) 0.0048(12)
C61 0.0255(16) 0.0295(15) 0.0263(17) 0.0096(13) 0.0097(14) 0.0115(13)
C62 0.0207(15) 0.0328(16) 0.0299(18) 0.0131(14) 0.0044(13) 0.0091(13)
C63 0.0204(15) 0.0247(14) 0.0276(17) 0.0096(13) 0.0023(13) 0.0039(12)
C64 0.0235(15) 0.0209(13) 0.0210(16) 0.0067(12) 0.0066(13) 0.0047(11)
C65 0.0253(16) 0.0303(16) 0.0261(17) 0.0037(13) 0.0100(14) 0.0106(13)
C66 0.0331(18) 0.0281(16) 0.0298(19) 0.0027(13) 0.0089(15) 0.0078(13)
C67 0.055(2) 0.0374(18) 0.0238(19) 0.0061(14) 0.0050(17) 0.0164(16)
C68 0.0237(16) 0.0256(15) 0.0232(17) 0.0045(12) 0.0054(13) 0.0054(12)
C69 0.052(2) 0.052(2) 0.031(2) 0.0061(17) 0.0134(18) 0.0253(18)
C70 0.043(2) 0.0241(16) 0.046(2) 0.0040(15) 0.0159(17) 0.0034(14)
C72 0.0248(16) 0.0244(14) 0.0203(16) 0.0088(12) 0.0047(13) 0.0053(12)
C73 0.0251(16) 0.0349(16) 0.0287(18) 0.0133(14) 0.0002(14) 0.0102(13)
C74 0.0387(19) 0.0280(16) 0.0323(19) 0.0126(14) 0.0027(15) 0.0160(14)
C75 0.0355(19) 0.0240(15) 0.0327(19) 0.0095(13) 0.0040(15) 0.0117(13)
C76 0.0246(16) 0.0211(14) 0.0257(17) 0.0076(12) 0.0052(13) 0.0060(12)
C77 0.0257(16) 0.0172(13) 0.0274(17) 0.0063(12) 0.0061(13) 0.0060(11)
C79 0.0221(15) 0.0176(13) 0.0245(17) 0.0057(12) 0.0045(13) 0.0055(11)
C80 0.0258(16) 0.0176(13) 0.0237(17) 0.0073(12) 0.0047(13) 0.0064(11)
C81 0.0303(17) 0.0265(15) 0.0194(16) 0.0043(12) 0.0012(13) 0.0069(13)
C82 0.0239(16) 0.0330(16) 0.0323(19) 0.0088(14) 0.0005(14) 0.0083(13)
C83 0.0249(16) 0.0246(15) 0.0349(19) 0.0099(13) 0.0091(14) 0.0045(12)
C84 0.0240(16) 0.0181(13) 0.0257(17) 0.0064(12) 0.0045(13) 0.0055(11)
C85 0.0234(16) 0.0278(15) 0.0280(18) 0.0104(13) 0.0060(13) 0.0054(12)
C86 0.057(2) 0.0411(19) 0.033(2) 0.0140(16) 0.0184(18) 0.0192(17)
C87 0.057(2) 0.0308(17) 0.046(2) 0.0205(16) 0.0050(19) 0.0015(16)
C88 0.0290(17) 0.0261(15) 0.0216(17) 0.0068(12) 0.0039(13) 0.0035(12)
C89 0.0382(19) 0.0324(17) 0.0323(19) 0.0136(14) 0.0132(16) 0.0071(14)
C90 0.039(2) 0.0347(18) 0.051(2) 0.0132(16) 0.0232(18) 0.0102(15)
C92 0.0216(15) 0.0249(14) 0.0262(17) 0.0051(12) 0.0068(13) 0.0072(12)
C93 0.0277(17) 0.0308(16) 0.0294(19) 0.0006(14) 0.0074(14) 0.0093(13)
C94 0.0335(19) 0.051(2) 0.0215(18) 0.0047(15) 0.0101(15) 0.0167(16)
C95 0.0367(19) 0.0421(18) 0.0265(18) 0.0150(15) 0.0124(15) 0.0183(15)
C96 0.0267(16) 0.0283(15) 0.0267(18) 0.0109(13) 0.0086(14) 0.0112(13)

loop_
_atom_type_symbol
_atom_type_description
_atom_type_scat_dispersion_real
_atom_type_scat_dispersion_imag
_atom_type_scat_source
C C 0.0033 0.0016 'International Tables Vol C Tables 4.2.6.8 and 6.1.1.4'
H H 0.0000 0.0000 'International Tables Vol C Tables 4.2.6.8 and 6.1.1.4'
N N 0.0061 0.0033 'International Tables Vol C Tables 4.2.6.8 and 6.1.1.4'
Fe Fe 0.3463 0.8444 'International Tables Vol C Tables 4.2.6.8 and 6.1.1.4'

loop_
_geom_angle_atom_site_label_1
_geom_angle_atom_site_label_2
_geom_angle_atom_site_label_3
_geom_angle
N8 Fe1 N28 139.87(10)
N8 Fe1 N1 80.86(10)
N28 Fe1 N1 96.69(10)
N8 Fe1 N21 97.14(10)
N28 Fe1 N21 80.88(10)
N1 Fe1 N21 173.60(10)
N8 Fe1 N41 111.17(10)
N28 Fe1 N41 108.96(10)
N1 Fe1 N41 94.45(10)
N21 Fe1 N41 91.94(10)
N58 Fe2 N78 140.77(10)
N58 Fe2 N51 80.82(9)
N78 Fe2 N51 96.40(9)
N58 Fe2 N71 96.86(10)
N78 Fe2 N71 80.84(9)
N51 Fe2 N71 172.49(10)
N58 Fe2 N91 108.00(10)
N78 Fe2 N91 111.23(10)
N51 Fe2 N91 93.80(9)
N71 Fe2 N91 93.71(10)
C2 N1 C6 116.2(2)
C2 N1 Fe1 129.5(2)
C6 N1 Fe1 114.33(19)
C7 N8 C9 114.1(2)
C7 N8 Fe1 116.3(2)
C9 N8 Fe1 129.67(18)
C22 N21 C26 116.4(2)
C22 N21 Fe1 129.25(19)
C26 N21 Fe1 114.08(19)
C27 N28 C29 116.0(2)
C27 N28 Fe1 116.7(2)
C29 N28 Fe1 127.30(18)
C42 N41 C46 116.4(2)
C42 N41 Fe1 122.2(2)
C46 N41 Fe1 121.38(19)
C52 N51 C56 116.2(2)
C52 N51 Fe2 128.99(19)
C56 N51 Fe2 114.77(18)
C57 N58 C59 113.9(2)
C57 N58 Fe2 116.20(19)
C59 N58 Fe2 129.85(17)
C72 N71 C76 116.4(2)
C72 N71 Fe2 129.50(18)
C76 N71 Fe2 114.05(18)
C77 N78 C79 114.4(2)
C77 N78 Fe2 116.32(19)
C79 N78 Fe2 129.22(17)
C92 N91 C96 117.0(3)
C92 N91 Fe2 121.3(2)
C96 N91 Fe2 121.55(19)
N1 C2 C3 123.7(3)
N1 C2 H2 118.1
C3 C2 H2 118.1
C2 C3 C4 119.6(3)
C2 C3 H3 120.2
C4 C3 H3 120.2
C5 C4 C3 118.7(3)
C5 C4 H4 120.6
C3 C4 H4 120.6
C4 C5 C6 119.7(3)
C4 C5 H5 120.2
C6 C5 H5 120.2
N1 C6 C7 112.5(3)
N1 C6 C5 121.9(3)
C7 C6 C5 125.6(3)
N8 C7 C6 115.8(3)
N8 C7 H7 122.1
C6 C7 H7 122.1
C10 C9 C14 121.9(3)
C10 C9 N8 119.2(3)
C14 C9 N8 118.9(3)
C11 C10 C9 117.8(3)
C11 C10 C18 122.0(3)
C9 C10 C18 120.3(3)
C12 C11 C10 121.4(3)
C12 C11 H11 119.3
C10 C11 H11 119.3
C13 C12 C11 120.6(3)
C13 C12 H12 119.7
C11 C12 H12 119.7
C12 C13 C14 121.0(3)
C12 C13 H13 119.5
C14 C13 H13 119.5
C13 C14 C9 117.5(3)
C13 C14 C15 119.9(3)
C9 C14 C15 122.6(3)
C14 C15 C16 112.1(3)
C14 C15 C17 112.2(3)
C16 C15 C17 110.0(3)
C14 C15 H15 107.5
C16 C15 H15 107.5
C17 C15 H15 107.5
C15 C16 H16A 109.5
C15 C16 H16C 109.5
H16A C16 H16C 109.5
C15 C16 H16B 109.5
H16A C16 H16B 109.5
H16C C16 H16B 109.5
C15 C17 H17A 109.5
C15 C17 H17B 109.5
H17A C17 H17B 109.5
C15 C17 H17C 109.5
H17A C17 H17C 109.5
H17B C17 H17C 109.5
C10 C18 C20 113.7(3)
C10 C18 C19 110.2(3)
C20 C18 C19 110.6(3)
C10 C18 H17 107.3
C20 C18 H17 107.3
C19 C18 H17 107.3
C18 C19 H19B 109.5
C18 C19 H19C 109.5
H19B C19 H19C 109.5
C18 C19 H19A 109.5
H19B C19 H19A 109.5
H19C C19 H19A 109.5
C18 C20 H20A 109.5
C18 C20 H20C 109.5
H20A C20 H20C 109.5
C18 C20 H20B 109.5
H20A C20 H20B 109.5
H20C C20 H20B 109.5
N21 C22 C23 124.1(3)
N21 C22 H22 118.0
C23 C22 H22 118.0
C22 C23 C24 119.2(3)
C22 C23 H23 120.4
C24 C23 H23 120.4
C25 C24 C23 118.8(3)
C25 C24 H24 120.6
C23 C24 H24 120.6
C24 C25 C26 120.0(3)
C24 C25 H25 120.0
C26 C25 H25 120.0
N21 C26 C27 112.8(3)
N21 C26 C25 121.4(3)
C27 C26 C25 125.8(3)
N28 C27 C26 115.5(3)
N28 C27 H27 122.2
C26 C27 H27 122.2
C30 C29 C34 120.8(3)
C30 C29 N28 119.9(3)
C34 C29 N28 119.2(3)
C31 C30 C29 118.6(3)
C31 C30 C38 120.4(3)
C29 C30 C38 121.0(3)
C32 C31 C30 121.6(3)
C32 C31 H31 119.2
C30 C31 H31 119.2
C33 C32 C31 119.5(3)
C33 C32 H32 120.2
C31 C32 H32 120.2
C32 C33 C34 121.2(3)
C32 C33 H33 119.4
C34 C33 H33 119.4
C33 C34 C29 118.3(3)
C33 C34 C35 119.5(3)
C29 C34 C35 122.2(3)
C34 C35 C37 110.8(2)
C34 C35 C36 112.5(3)
C37 C35 C36 110.6(3)
C34 C35 H35 107.6
C37 C35 H35 107.6
C36 C35 H35 107.6
C35 C36 H36B 109.5
C35 C36 H36A 109.5
H36B C36 H36A 109.5
C35 C36 H36C 109.5
H36B C36 H36C 109.5
H36A C36 H36C 109.5
C35 C37 H37A 109.5
C35 C37 H37C 109.5
H37A C37 H37C 109.5
C35 C37 H37B 109.5
H37A C37 H37B 109.5
H37C C37 H37B 109.5
C30 C38 C39 113.1(3)
C30 C38 C40 111.1(2)
C39 C38 C40 110.9(3)
C30 C38 H38 107.1
C39 C38 H38 107.1
C40 C38 H38 107.1
C38 C39 H39B 109.5
C38 C39 H39A 109.5
H39B C39 H39A 109.5
C38 C39 H39C 109.5
H39B C39 H39C 109.5
H39A C39 H39C 109.5
C38 C40 H40C 109.5
C38 C40 H40B 109.5
H40C C40 H40B 109.5
C38 C40 H40A 109.5
H40C C40 H40A 109.5
H40B C40 H40A 109.5
N41 C42 C43 123.5(3)
N41 C42 H42 118.2
C43 C42 H42 118.2
C42 C43 C44 119.2(3)
C42 C43 H43 120.4
C44 C43 H43 120.4
C45 C44 C43 118.1(3)
C45 C44 H44 121.0
C43 C44 H44 121.0
C46 C45 C44 119.8(3)
C46 C45 H45 120.1
C44 C45 H45 120.1
N41 C46 C45 123.0(3)
N41 C46 H46 118.5
C45 C46 H46 118.5
N51 C52 C53 123.9(3)
N51 C52 H52 118.0
C53 C52 H52 118.0
C52 C53 C54 119.3(3)
C52 C53 H53 120.3
C54 C53 H53 120.3
C55 C54 C53 118.8(3)
C55 C54 H54 120.6
C53 C54 H54 120.6
C54 C55 C56 119.6(3)
C54 C55 H55 120.2
C56 C55 H55 120.2
N51 C56 C57 112.4(2)
N51 C56 C55 121.8(2)
C57 C56 C55 125.7(3)
N58 C57 C56 115.8(2)
N58 C57 H56 122.1
C56 C57 H56 122.1
C60 C59 C64 121.4(3)
C60 C59 N58 119.1(2)
C64 C59 N58 119.5(2)
C61 C60 C59 118.2(3)
C61 C60 C65 121.2(3)
C59 C60 C65 120.5(3)
C62 C61 C60 120.9(3)
C62 C61 H61 119.5
C60 C61 H61 119.5
C63 C62 C61 119.9(3)
C63 C62 H62 120.0
C61 C62 H62 120.0
C62 C63 C64 121.5(3)
C62 C63 H63 119.3
C64 C63 H63 119.3
C63 C64 C59 118.0(3)
C63 C64 C68 120.2(2)
C59 C64 C68 121.7(3)
C60 C65 C67 109.9(2)
C60 C65 C66 113.3(2)
C67 C65 C66 111.8(3)
C60 C65 H65 107.2
C67 C65 H65 107.2
C66 C65 H65 107.2
C65 C66 H66A 109.5
C65 C66 H66B 109.5
H66A C66 H66B 109.5
C65 C66 H66C 109.5
H66A C66 H66C 109.5
H66B C66 H66C 109.5
C65 C67 H67B 109.5
C65 C67 H67C 109.5
H67B C67 H67C 109.5
C65 C67 H2AA 109.5
H67B C67 H2AA 109.5
H67C C67 H2AA 109.5
C69 C68 C64 112.5(2)
C69 C68 C70 111.0(3)
C64 C68 C70 110.1(2)
C69 C68 H68 107.7
C64 C68 H68 107.7
C70 C68 H68 107.7
C68 C69 H69C 109.5
C68 C69 H69B 109.5
H69C C69 H69B 109.5
C68 C69 H69A 109.5
H69C C69 H69A 109.5
H69B C69 H69A 109.5
C68 C70 H70B 109.5
C68 C70 H70A 109.5
H70B C70 H70A 109.5
C68 C70 H70C 109.5
H70B C70 H70C 109.5
H70A C70 H70C 109.5
N71 C72 C73 124.3(3)
N71 C72 H72 117.9
C73 C72 H72 117.9
C72 C73 C74 119.2(3)
C72 C73 H73 120.4
C74 C73 H73 120.4
C75 C74 C73 118.4(3)
C75 C74 H74 120.8
C73 C74 H74 120.8
C74 C75 C76 120.3(3)
C74 C75 H75 119.8
C76 C75 H75 119.8
C77 C76 N71 113.2(2)
C77 C76 C75 125.6(3)
N71 C76 C75 121.3(3)
N78 C77 C76 115.6(2)
N78 C77 H77 122.2
C76 C77 H77 122.2
C80 C79 C84 121.6(3)
C80 C79 N78 119.1(3)
C84 C79 N78 119.2(3)
C81 C80 C79 117.9(3)
C81 C80 C88 120.5(3)
C79 C80 C88 121.6(3)
C82 C81 C80 121.6(3)
C82 C81 H81 119.2
C80 C81 H81 119.2
C83 C82 C81 119.6(3)
C83 C82 H82 120.2
C81 C82 H82 120.2
C82 C83 C84 121.5(3)
C82 C83 H83 119.3
C84 C83 H83 119.3
C83 C84 C79 117.8(3)
C83 C84 C85 120.0(3)
C79 C84 C85 122.2(3)
C84 C85 C86 112.6(2)
C84 C85 C87 111.0(2)
C86 C85 C87 109.8(3)
C84 C85 H85 107.8
C86 C85 H85 107.8
C87 C85 H85 107.8
C85 C86 H86A 109.5
C85 C86 H86B 109.5
H86A C86 H86B 109.5
C85 C86 H86C 109.5
H86A C86 H86C 109.5
H86B C86 H86C 109.5
C85 C87 H87C 109.5
C85 C87 H87A 109.5
H87C C87 H87A 109.5
C85 C87 H87B 109.5
H87C C87 H87B 109.5
H87A C87 H87B 109.5
C80 C88 C89 113.0(3)
C80 C88 C90 111.6(2)
C89 C88 C90 110.2(3)
C80 C88 H88 107.2
C89 C88 H88 107.2
C90 C88 H88 107.2
C88 C89 H89C 109.5
C88 C89 H89A 109.5
H89C C89 H89A 109.5
C88 C89 H89B 109.5
H89C C89 H89B 109.5
H89A C89 H89B 109.5
C88 C90 H90C 109.5
C88 C90 H90B 109.5
H90C C90 H90B 109.5
C88 C90 H90A 109.5
H90C C90 H90A 109.5
H90B C90 H90A 109.5
N91 C92 C93 123.0(3)
N91 C92 H92 118.5
C93 C92 H92 118.5
C92 C93 C94 119.1(3)
C92 C93 H93 120.5
C94 C93 H93 120.5
C95 C94 C93 118.2(3)
C95 C94 H94 120.9
C93 C94 H94 120.9
C96 C95 C94 119.8(3)
C96 C95 H95 120.1
C94 C95 H95 120.1
N91 C96 C95 122.9(3)
N91 C96 H96 118.5
C95 C96 H96 118.5

loop_
_geom_bond_atom_site_label_1
_geom_bond_atom_site_label_2
_geom_bond_distance
Fe1 N8 1.899(2)
Fe1 N28 1.900(2)
Fe1 N1 1.960(2)
Fe1 N21 1.964(2)
Fe1 N41 1.981(2)
Fe2 N58 1.905(2)
Fe2 N78 1.908(2)
Fe2 N51 1.956(2)
Fe2 N71 1.961(2)
Fe2 N91 1.987(2)
N1 C2 1.361(4)
N1 C6 1.385(4)
N8 C7 1.348(4)
N8 C9 1.440(4)
N21 C22 1.355(4)
N21 C26 1.386(3)
N28 C27 1.341(3)
N28 C29 1.431(4)
N41 C42 1.347(4)
N41 C46 1.352(4)
N51 C52 1.357(3)
N51 C56 1.381(3)
N58 C57 1.344(3)
N58 C59 1.438(3)
N71 C72 1.353(3)
N71 C76 1.387(3)
N78 C77 1.343(3)
N78 C79 1.436(3)
N91 C92 1.347(3)
N91 C96 1.353(4)
C2 C3 1.365(4)
C2 H2 0.9500
C3 C4 1.403(4)
C3 H3 0.9500
C4 C5 1.362(4)
C4 H4 0.9500
C5 C6 1.409(4)
C5 H5 0.9500
C6 C7 1.386(4)
C7 H7 0.9500
C9 C10 1.402(4)
C9 C14 1.409(4)
C10 C11 1.388(4)
C10 C18 1.518(4)
C11 C12 1.377(5)
C11 H11 0.9500
C12 C13 1.371(5)
C12 H12 0.9500
C13 C14 1.402(4)
C13 H13 0.9500
C14 C15 1.514(4)
C15 C16 1.525(4)
C15 C17 1.533(5)
C15 H15 1.0000
C16 H16A 0.9800
C16 H16C 0.9800
C16 H16B 0.9800
C17 H17A 0.9800
C17 H17B 0.9800
C17 H17C 0.9800
C18 C20 1.522(4)
C18 C19 1.528(4)
C18 H17 1.0000
C19 H19B 0.9800
C19 H19C 0.9800
C19 H19A 0.9800
C20 H20A 0.9800
C20 H20C 0.9800
C20 H20B 0.9800
C22 C23 1.363(4)
C22 H22 0.9500
C23 C24 1.404(4)
C23 H23 0.9500
C24 C25 1.359(4)
C24 H24 0.9500
C25 C26 1.409(4)
C25 H25 0.9500
C26 C27 1.390(4)
C27 H27 0.9500
C29 C30 1.399(4)
C29 C34 1.406(4)
C30 C31 1.385(4)
C30 C38 1.521(4)
C31 C32 1.380(4)
C31 H31 0.9500
C32 C33 1.376(4)
C32 H32 0.9500
C33 C34 1.398(4)
C33 H33 0.9500
C34 C35 1.518(4)
C35 C37 1.521(4)
C35 C36 1.533(4)
C35 H35 1.0000
C36 H36B 0.9800
C36 H36A 0.9800
C36 H36C 0.9800
C37 H37A 0.9800
C37 H37C 0.9800
C37 H37B 0.9800
C38 C39 1.521(4)
C38 C40 1.530(4)
C38 H38 1.0000
C39 H39B 0.9800
C39 H39A 0.9800
C39 H39C 0.9800
C40 H40C 0.9800
C40 H40B 0.9800
C40 H40A 0.9800
C42 C43 1.371(4)
C42 H42 0.9500
C43 C44 1.381(4)
C43 H43 0.9500
C44 C45 1.377(4)
C44 H44 0.9500
C45 C46 1.367(4)
C45 H45 0.9500
C46 H46 0.9500
C52 C53 1.368(4)
C52 H52 0.9500
C53 C54 1.402(4)
C53 H53 0.9500
C54 C55 1.360(4)
C54 H54 0.9500
C55 C56 1.413(4)
C55 H55 0.9500
C56 C57 1.391(4)
C57 H56 0.9500
C59 C60 1.403(4)
C59 C64 1.403(4)
C60 C61 1.389(4)
C60 C65 1.512(4)
C61 C62 1.388(4)
C61 H61 0.9500
C62 C63 1.372(4)
C62 H62 0.9500
C63 C64 1.389(4)
C63 H63 0.9500
C64 C68 1.518(4)
C65 C67 1.520(4)
C65 C66 1.526(4)
C65 H65 1.0000
C66 H66A 0.9800
C66 H66B 0.9800
C66 H66C 0.9800
C67 H67B 0.9800
C67 H67C 0.9800
C67 H2AA 0.9800
C68 C69 1.512(4)
C68 C70 1.533(4)
C68 H68 1.0000
C69 H69C 0.9800
C69 H69B 0.9800
C69 H69A 0.9800
C70 H70B 0.9800
C70 H70A 0.9800
C70 H70C 0.9800
C72 C73 1.364(4)
C72 H72 0.9500
C73 C74 1.407(4)
C73 H73 0.9500
C74 C75 1.361(4)
C74 H74 0.9500
C75 C76 1.406(4)
C75 H75 0.9500
C76 C77 1.382(4)
C77 H77 0.9500
C79 C80 1.398(4)
C79 C84 1.402(4)
C80 C81 1.386(4)
C80 C88 1.512(4)
C81 C82 1.381(4)
C81 H81 0.9500
C82 C83 1.371(4)
C82 H82 0.9500
C83 C84 1.393(4)
C83 H83 0.9500
C84 C85 1.518(4)
C85 C86 1.526(4)
C85 C87 1.530(4)
C85 H85 1.0000
C86 H86A 0.9800
C86 H86B 0.9800
C86 H86C 0.9800
C87 H87C 0.9800
C87 H87A 0.9800
C87 H87B 0.9800
C88 C89 1.519(4)
C88 C90 1.522(4)
C88 H88 1.0000
C89 H89C 0.9800
C89 H89A 0.9800
C89 H89B 0.9800
C90 H90C 0.9800
C90 H90B 0.9800
C90 H90A 0.9800
C92 C93 1.380(4)
C92 H92 0.9500
C93 C94 1.384(4)
C93 H93 0.9500
C94 C95 1.381(4)
C94 H94 0.9500
C95 C96 1.365(4)
C95 H95 0.9500
C96 H96 0.9500

loop_
_geom_torsion_atom_site_label_1
_geom_torsion_atom_site_label_2
_geom_torsion_atom_site_label_3
_geom_torsion_atom_site_label_4
_geom_torsion
N8 Fe1 N1 C2 174.5(3)
N28 Fe1 N1 C2 -45.9(2)
N21 Fe1 N1 C2 -113.2(9)
N41 Fe1 N1 C2 63.8(2)
N8 Fe1 N1 C6 -4.52(19)
N28 Fe1 N1 C6 135.02(19)
N21 Fe1 N1 C6 67.7(9)
N41 Fe1 N1 C6 -115.28(19)
N28 Fe1 N8 C7 -85.7(2)
N1 Fe1 N8 C7 3.8(2)
N21 Fe1 N8 C7 -170.0(2)
N41 Fe1 N8 C7 95.1(2)
N28 Fe1 N8 C9 92.8(3)
N1 Fe1 N8 C9 -177.6(3)
N21 Fe1 N8 C9 8.5(3)
N41 Fe1 N8 C9 -86.4(3)
N8 Fe1 N21 C22 -45.9(3)
N28 Fe1 N21 C22 174.6(3)
N1 Fe1 N21 C22 -117.3(9)
N41 Fe1 N21 C22 65.7(3)
N8 Fe1 N21 C26 139.8(2)
N28 Fe1 N21 C26 0.32(19)
N1 Fe1 N21 C26 68.4(9)
N41 Fe1 N21 C26 -108.6(2)
N8 Fe1 N28 C27 -90.1(2)
N1 Fe1 N28 C27 -173.9(2)
N21 Fe1 N28 C27 0.2(2)
N41 Fe1 N28 C27 89.1(2)
N8 Fe1 N28 C29 89.9(3)
N1 Fe1 N28 C29 6.2(2)
N21 Fe1 N28 C29 -179.8(2)
N41 Fe1 N28 C29 -90.9(2)
N8 Fe1 N41 C42 -43.1(3)
N28 Fe1 N41 C42 137.5(2)
N1 Fe1 N41 C42 38.8(2)
N21 Fe1 N41 C42 -141.5(2)
N8 Fe1 N41 C46 134.7(2)
N28 Fe1 N41 C46 -44.8(2)
N1 Fe1 N41 C46 -143.4(2)
N21 Fe1 N41 C46 36.2(2)
N58 Fe2 N51 C52 176.6(2)
N78 Fe2 N51 C52 -42.9(2)
N71 Fe2 N51 C52 -110.9(7)
N91 Fe2 N51 C52 68.9(2)
N58 Fe2 N51 C56 -0.99(18)
N78 Fe2 N51 C56 139.50(19)
N71 Fe2 N51 C56 71.5(8)
N91 Fe2 N51 C56 -108.62(19)
N78 Fe2 N58 C57 -87.7(2)
N51 Fe2 N58 C57 1.2(2)
N71 Fe2 N58 C57 -171.6(2)
N91 Fe2 N58 C57 92.2(2)
N78 Fe2 N58 C59 91.0(3)
N51 Fe2 N58 C59 179.9(2)
N71 Fe2 N58 C59 7.1(2)
N91 Fe2 N58 C59 -89.0(2)
N58 Fe2 N71 C72 -43.0(3)
N78 Fe2 N71 C72 176.6(3)
N51 Fe2 N71 C72 -114.5(7)
N91 Fe2 N71 C72 65.6(3)
N58 Fe2 N71 C76 139.2(2)
N78 Fe2 N71 C76 -1.3(2)
N51 Fe2 N71 C76 67.7(8)
N91 Fe2 N71 C76 -112.2(2)
N58 Fe2 N78 C77 -88.4(2)
N51 Fe2 N78 C77 -171.7(2)
N71 Fe2 N78 C77 1.3(2)
N91 Fe2 N78 C77 91.7(2)
N58 Fe2 N78 C79 90.1(3)
N51 Fe2 N78 C79 6.8(3)
N71 Fe2 N78 C79 179.8(3)
N91 Fe2 N78 C79 -89.8(2)
N58 Fe2 N91 C92 -45.1(2)
N78 Fe2 N91 C92 134.8(2)
N51 Fe2 N91 C92 36.5(2)
N71 Fe2 N91 C92 -143.6(2)
N58 Fe2 N91 C96 130.9(2)
N78 Fe2 N91 C96 -49.1(2)
N51 Fe2 N91 C96 -147.5(2)
N71 Fe2 N91 C96 32.5(2)
C6 N1 C2 C3 -4.1(4)
Fe1 N1 C2 C3 176.8(2)
N1 C2 C3 C4 0.3(5)
C2 C3 C4 C5 2.6(4)
C3 C4 C5 C6 -1.4(4)
C2 N1 C6 C7 -174.8(2)
Fe1 N1 C6 C7 4.4(3)
C2 N1 C6 C5 5.3(4)
Fe1 N1 C6 C5 -175.5(2)
C4 C5 C6 N1 -2.7(4)
C4 C5 C6 C7 177.4(3)
C9 N8 C7 C6 178.7(2)
Fe1 N8 C7 C6 -2.5(3)
N1 C6 C7 N8 -1.3(4)
C5 C6 C7 N8 178.6(3)
C7 N8 C9 C10 104.0(3)
Fe1 N8 C9 C10 -74.6(3)
C7 N8 C9 C14 -77.7(3)
Fe1 N8 C9 C14 103.7(3)
C14 C9 C10 C11 0.0(4)
N8 C9 C10 C11 178.2(3)
C14 C9 C10 C18 178.9(3)
N8 C9 C10 C18 -2.9(4)
C9 C10 C11 C12 0.6(5)
C18 C10 C11 C12 -178.3(3)
C10 C11 C12 C13 -0.7(5)
C11 C12 C13 C14 0.2(5)
C12 C13 C14 C9 0.4(5)
C12 C13 C14 C15 -178.6(3)
C10 C9 C14 C13 -0.4(4)
N8 C9 C14 C13 -178.7(3)
C10 C9 C14 C15 178.5(3)
N8 C9 C14 C15 0.3(4)
C13 C14 C15 C16 -56.5(4)
C9 C14 C15 C16 124.5(3)
C13 C14 C15 C17 67.8(4)
C9 C14 C15 C17 -111.2(3)
C11 C10 C18 C20 -31.2(4)
C9 C10 C18 C20 149.9(3)
C11 C10 C18 C19 93.7(4)
C9 C10 C18 C19 -85.2(3)
C26 N21 C22 C23 -4.4(4)
Fe1 N21 C22 C23 -178.5(2)
N21 C22 C23 C24 2.0(5)
C22 C23 C24 C25 1.1(5)
C23 C24 C25 C26 -1.4(5)
C22 N21 C26 C27 -175.7(3)
Fe1 N21 C26 C27 -0.7(3)
C22 N21 C26 C25 3.9(4)
Fe1 N21 C26 C25 178.9(2)
C24 C25 C26 N21 -1.1(4)
C24 C25 C26 C27 178.5(3)
C29 N28 C27 C26 179.3(2)
Fe1 N28 C27 C26 -0.6(3)
N21 C26 C27 N28 0.8(4)
C25 C26 C27 N28 -178.7(3)
C27 N28 C29 C30 104.0(3)
Fe1 N28 C29 C30 -76.0(3)
C27 N28 C29 C34 -79.4(3)
Fe1 N28 C29 C34 100.5(3)
C34 C29 C30 C31 0.4(4)
N28 C29 C30 C31 176.9(2)
C34 C29 C30 C38 179.6(2)
N28 C29 C30 C38 -4.0(4)
C29 C30 C31 C32 -0.5(4)
C38 C30 C31 C32 -179.7(3)
C30 C31 C32 C33 0.2(4)
C31 C32 C33 C34 0.3(4)
C32 C33 C34 C29 -0.5(4)
C32 C33 C34 C35 -179.1(3)
C30 C29 C34 C33 0.1(4)
N28 C29 C34 C33 -176.4(2)
C30 C29 C34 C35 178.6(3)
N28 C29 C34 C35 2.1(4)
C33 C34 C35 C37 -59.9(4)
C29 C34 C35 C37 121.5(3)
C33 C34 C35 C36 64.4(3)
C29 C34 C35 C36 -114.1(3)
C31 C30 C38 C39 -39.1(4)
C29 C30 C38 C39 141.7(3)
C31 C30 C38 C40 86.4(3)
C29 C30 C38 C40 -92.8(3)
C46 N41 C42 C43 -1.9(4)
Fe1 N41 C42 C43 176.0(2)
N41 C42 C43 C44 1.5(5)
C42 C43 C44 C45 0.5(5)
C43 C44 C45 C46 -2.0(5)
C42 N41 C46 C45 0.2(4)
Fe1 N41 C46 C45 -177.6(2)
C44 C45 C46 N41 1.7(5)
C56 N51 C52 C53 -5.9(4)
Fe2 N51 C52 C53 176.6(2)
N51 C52 C53 C54 3.2(4)
C52 C53 C54 C55 1.0(4)
C53 C54 C55 C56 -2.1(4)
C52 N51 C56 C57 -177.2(2)
Fe2 N51 C56 C57 0.7(3)
C52 N51 C56 C55 4.6(4)
Fe2 N51 C56 C55 -177.5(2)
C54 C55 C56 N51 -0.8(4)
C54 C55 C56 C57 -178.7(3)
C59 N58 C57 C56 179.9(2)
Fe2 N58 C57 C56 -1.1(3)
N51 C56 C57 N58 0.3(4)
C55 C56 C57 N58 178.3(3)
C57 N58 C59 C60 103.8(3)
Fe2 N58 C59 C60 -75.0(3)
C57 N58 C59 C64 -76.4(3)
Fe2 N58 C59 C64 104.8(3)
C64 C59 C60 C61 -0.1(4)
N58 C59 C60 C61 179.7(2)
C64 C59 C60 C65 176.9(3)
N58 C59 C60 C65 -3.3(4)
C59 C60 C61 C62 -0.2(4)
C65 C60 C61 C62 -177.1(3)
C60 C61 C62 C63 0.4(4)
C61 C62 C63 C64 -0.4(4)
C62 C63 C64 C59 0.2(4)
C62 C63 C64 C68 178.5(3)
C60 C59 C64 C63 0.1(4)
N58 C59 C64 C63 -179.7(2)
C60 C59 C64 C68 -178.2(3)
N58 C59 C64 C68 2.0(4)
C61 C60 C65 C67 82.1(3)
C59 C60 C65 C67 -94.8(3)
C61 C60 C65 C66 -43.7(4)
C59 C60 C65 C66 139.4(3)
C63 C64 C68 C69 57.5(4)
C59 C64 C68 C69 -124.2(3)
C63 C64 C68 C70 -66.8(3)
C59 C64 C68 C70 111.5(3)
C76 N71 C72 C73 -3.4(4)
Fe2 N71 C72 C73 178.8(2)
N71 C72 C73 C74 1.3(5)
C72 C73 C74 C75 1.0(5)
C73 C74 C75 C76 -1.0(5)
C72 N71 C76 C77 -177.1(3)
Fe2 N71 C76 C77 1.0(3)
C72 N71 C76 C75 3.3(4)
Fe2 N71 C76 C75 -178.6(2)
C74 C75 C76 C77 179.2(3)
C74 C75 C76 N71 -1.2(5)
C79 N78 C77 C76 -179.8(3)
Fe2 N78 C77 C76 -1.1(3)
N71 C76 C77 N78 0.0(4)
C75 C76 C77 N78 179.6(3)
C77 N78 C79 C80 102.6(3)
Fe2 N78 C79 C80 -75.9(3)
C77 N78 C79 C84 -80.1(3)
Fe2 N78 C79 C84 101.4(3)
C84 C79 C80 C81 0.9(4)
N78 C79 C80 C81 178.1(2)
C84 C79 C80 C88 -179.6(2)
N78 C79 C80 C88 -2.4(4)
C79 C80 C81 C82 -0.2(4)
C88 C80 C81 C82 -179.7(3)
C80 C81 C82 C83 0.0(4)
C81 C82 C83 C84 -0.6(4)
C82 C83 C84 C79 1.3(4)
C82 C83 C84 C85 -177.4(3)
C80 C79 C84 C83 -1.4(4)
N78 C79 C84 C83 -178.6(2)
C80 C79 C84 C85 177.3(2)
N78 C79 C84 C85 0.0(4)
C83 C84 C85 C86 64.5(3)
C79 C84 C85 C86 -114.1(3)
C83 C84 C85 C87 -59.0(4)
C79 C84 C85 C87 122.4(3)
C81 C80 C88 C89 -43.2(4)
C79 C80 C88 C89 137.3(3)
C81 C80 C88 C90 81.7(3)
C79 C80 C88 C90 -97.8(3)
C96 N91 C92 C93 -2.0(4)
Fe2 N91 C92 C93 174.2(2)
N91 C92 C93 C94 0.7(4)
C92 C93 C94 C95 1.3(5)
C93 C94 C95 C96 -1.8(5)
C92 N91 C96 C95 1.4(4)
Fe2 N91 C96 C95 -174.8(2)
C94 C95 C96 N91 0.5(5)
